data_7106173
loop_
_publ_author_name
'Emily Y. Tsui'
'Jacob S. Kanady'
'Michael W.Day'
'Theodor Agapie'

_publ_section_title
;
 Trinuclear first row transition metal complexes of a hexapyridyl,
 trialkoxy 1,3,5-triarylbenzene ligand
;
_journal_name_full Chem.Commun.
_journal_page_first 4189
_journal_paper_doi 10.1039/c0cc05608a
_journal_volume 47
_journal_year 2011
_chemical_formula_moiety 'C61 H45 Cu3 N6 O7'
_chemical_formula_sum 'C61 H45 Cu3 N6 O7'
_chemical_formula_weight 1164.65
_chemical_name_systematic
;

?

;
_space_group_IT_number 60
_symmetry_cell_setting orthorhombic
_symmetry_space_group_name_Hall '-P 2n 2ab'
_symmetry_space_group_name_H-M 'P b c n'
_atom_sites_solution_hydrogens geom
_atom_sites_solution_primary direct
_atom_sites_solution_secondary difmap
_audit_creation_method SHELXL-97
_cell_angle_alpha 90.00
_cell_angle_beta 90.00
_cell_angle_gamma 90.00
_cell_formula_units_Z 8
_cell_length_a 18.9118(5)
_cell_length_b 19.0501(5)
_cell_length_c 36.0732(9)
_cell_measurement_reflns_used 9955
_cell_measurement_temperature 100(2)
_cell_measurement_theta_max 24.95
_cell_measurement_theta_min 2.27
_cell_volume 12996.2(6)
_computing_cell_refinement 'Bruker SAINT-Plus v7.66A'
_computing_data_collection 'Bruker APEX2 v2009.7-0'
_computing_data_reduction 'Bruker SAINT-Plus v7.66A'
_computing_molecular_graphics 'Bruker XP v5.1'
_computing_publication_material 'Bruker XCIF 2008'
_computing_structure_refinement 'SHELXL-97 (Sheldrick, 2008)'
_computing_structure_solution 'SHELXS-97 (Sheldrick, 2008)'
_diffrn_ambient_temperature 100(2)
_diffrn_measured_fraction_theta_full 0.994
_diffrn_measured_fraction_theta_max 0.994
_diffrn_measurement_device_type 'Bruker KAPPA APEX II'
_diffrn_measurement_method '\w scans; 4 settings'
_diffrn_radiation_monochromator graphite
_diffrn_radiation_source 'fine-focus sealed tube'
_diffrn_radiation_type MoK\a
_diffrn_radiation_wavelength 0.71073
_diffrn_reflns_av_R_equivalents 0.0572
_diffrn_reflns_av_sigmaI/netI 0.0504
_diffrn_reflns_limit_h_max 23
_diffrn_reflns_limit_h_min -23
_diffrn_reflns_limit_k_max 23
_diffrn_reflns_limit_k_min -23
_diffrn_reflns_limit_l_max 44
_diffrn_reflns_limit_l_min -45
_diffrn_reflns_number 105802
_diffrn_reflns_theta_full 26.40
_diffrn_reflns_theta_max 26.40
_diffrn_reflns_theta_min 1.89
_exptl_absorpt_coefficient_mu 1.023
_exptl_absorpt_correction_T_max 0.9046
_exptl_absorpt_correction_T_min 0.8063
_exptl_absorpt_correction_type none
_exptl_crystal_colour Green
_exptl_crystal_density_diffrn 1.190
_exptl_crystal_density_method 'not measured'
_exptl_crystal_description Fragment
_exptl_crystal_F_000 4768
_exptl_crystal_size_max 0.22
_exptl_crystal_size_mid 0.19
_exptl_crystal_size_min 0.10
_platon_squeeze_details
;
;
_refine_diff_density_max 0.760
_refine_diff_density_min -0.528
_refine_diff_density_rms 0.086
_refine_ls_extinction_method none
_refine_ls_goodness_of_fit_ref 2.988
_refine_ls_hydrogen_treatment Riding
_refine_ls_matrix_type 'Full matrix'
_refine_ls_number_parameters 696
_refine_ls_number_reflns 13264
_refine_ls_number_restraints 0
_refine_ls_restrained_S_all 2.988
_refine_ls_R_factor_all 0.0691
_refine_ls_R_factor_gt 0.0481
_refine_ls_shift/su_max 0.001
_refine_ls_shift/su_mean 0.000
_refine_ls_structure_factor_coef Fsqd
_refine_ls_weighting_details w=1/s^2^(Fo^2^)
_refine_ls_weighting_scheme sigma
_refine_ls_wR_factor_gt 0.0898
_refine_ls_wR_factor_ref 0.0903
_reflns_number_gt 9476
_reflns_number_total 13264
_reflns_threshold_expression >2sigma(I)
_cod_data_source_file c0cc05608a.txt
_cod_data_source_block eyt31
_cod_depositor_comments
;
The following automatic conversions were performed:

'_symmetry_cell_setting' value 'Orthorhombic' changed to
'orthorhombic' according to the built-in table from CIF Core
dictionary named 'cif_core.dic' version 2.4.1 from
2010-06-29.

'_refine_ls_weighting_scheme' value 'Sigma' changed to
'sigma' according to the built-in table from CIF Core dictionary
named 'cif_core.dic' version 2.4.1 from 2010-06-29.

Automatic conversion script
Id: cif_fix_values 1646 2011-03-28 12:23:43Z adriana 

The following automatic conversions were performed:

'_atom_sites_solution_primary' value 'Direct methods' was changed to
'direct'.

'_atom_sites_solution_secondary' value 'Difference Fourier map' was
changed to 'difmap'.

'_atom_sites_solution_hydrogens' value 'Geometric positions' was
changed to 'geom'.

Automatic conversion script
Id: cif_fix_values 6452 2018-10-05 10:23:21Z andrius 
;
_cod_original_cell_volume 12996.1(6)
_cod_original_sg_symbol_H-M Pbcn
_cod_database_code 7106173

loop_
_symmetry_equiv_pos_as_xyz
'x, y, z'
'-x+1/2, -y+1/2, z+1/2'
'-x, y, -z+1/2'
'x+1/2, -y+1/2, -z'
'-x, -y, -z'
'x-1/2, y-1/2, -z-1/2'
'x, -y, z-1/2'
'-x-1/2, y-1/2, z'

loop_
_atom_site_label
_atom_site_type_symbol
_atom_site_fract_x
_atom_site_fract_y
_atom_site_fract_z
_atom_site_U_iso_or_equiv
_atom_site_adp_type
_atom_site_occupancy
_atom_site_symmetry_multiplicity
_atom_site_calc_flag
_atom_site_refinement_flags
_atom_site_disorder_assembly
_atom_site_disorder_group
Cu1 Cu 0.31112(3) 0.58005(3) 0.128939(13) 0.02521(14) Uani 1 1 d . . .
Cu2 Cu 0.46247(3) 0.65700(3) 0.105172(13) 0.02495(14) Uani 1 1 d . . .
Cu3 Cu 0.39213(3) 0.68654(3) 0.183777(13) 0.02435(14) Uani 1 1 d . . .
O1 O 0.36047(13) 0.63861(13) 0.09286(6) 0.0203(7) Uani 1 1 d . . .
O2 O 0.42657(13) 0.72994(13) 0.13837(6) 0.0207(7) Uani 1 1 d . . .
O3 O 0.29845(13) 0.65949(13) 0.16151(6) 0.0207(7) Uani 1 1 d . . .
O4 O 0.37038(16) 0.52090(14) 0.16753(7) 0.0294(8) Uani 1 1 d . . .
O5 O 0.45713(15) 0.59967(14) 0.17975(7) 0.0303(8) Uani 1 1 d . . .
O6 O 0.49511(15) 0.56058(14) 0.09823(8) 0.0328(8) Uani 1 1 d . . .
O7 O 0.57210(17) 0.57482(18) 0.05148(9) 0.0523(10) Uani 1 1 d . . .
N1 N 0.33350(18) 0.50686(18) 0.09046(9) 0.0276(9) Uani 1 1 d . . .
N2 N 0.45202(19) 0.68285(17) 0.04566(9) 0.0258(9) Uani 1 1 d . . .
N3 N 0.55538(18) 0.69463(18) 0.12615(9) 0.0273(9) Uani 1 1 d . . .
N4 N 0.41426(18) 0.78220(17) 0.20379(9) 0.0239(9) Uani 1 1 d . . .
N5 N 0.34804(19) 0.63944(16) 0.22851(9) 0.0242(9) Uani 1 1 d . . .
N6 N 0.20947(18) 0.56311(17) 0.14454(9) 0.0244(9) Uani 1 1 d . . .
C1 C 0.2196(2) 0.7444(2) 0.11582(11) 0.0220(11) Uani 1 1 d . . .
H1 H 0.1773 0.7193 0.1210 0.026 Uiso 1 1 calc R . .
C2 C 0.2514(2) 0.7367(2) 0.08162(11) 0.0204(10) Uani 1 1 d . . .
C3 C 0.3097(2) 0.77629(19) 0.07344(10) 0.0205(10) Uani 1 1 d . . .
H3 H 0.3300 0.7734 0.0494 0.025 Uiso 1 1 calc R . .
C4 C 0.3399(2) 0.8207(2) 0.09970(11) 0.0207(10) Uani 1 1 d . . .
C5 C 0.3079(2) 0.82825(19) 0.13425(10) 0.0212(10) Uani 1 1 d . . .
H5 H 0.3266 0.8603 0.1519 0.025 Uiso 1 1 calc R . .
C6 C 0.2480(2) 0.7883(2) 0.14281(11) 0.0204(10) Uani 1 1 d . . .
C7 C 0.2263(2) 0.6801(2) 0.05672(11) 0.0230(10) Uani 1 1 d . . .
C8 C 0.1556(2) 0.6801(2) 0.04641(11) 0.0387(13) Uani 1 1 d . . .
H8 H 0.1266 0.7172 0.0553 0.046 Uiso 1 1 calc R . .
C9 C 0.1242(3) 0.6292(3) 0.02392(12) 0.0448(14) Uani 1 1 d . . .
H9 H 0.0756 0.6313 0.0174 0.054 Uiso 1 1 calc R . .
C10 C 0.1666(3) 0.5768(3) 0.01185(12) 0.0408(13) Uani 1 1 d . . .
H10 H 0.1477 0.5416 -0.0040 0.049 Uiso 1 1 calc R . .
C11 C 0.2367(2) 0.5735(2) 0.02218(11) 0.0314(12) Uani 1 1 d . . .
H11 H 0.2647 0.5355 0.0135 0.038 Uiso 1 1 calc R . .
C12 C 0.2682(2) 0.6243(2) 0.04514(10) 0.0231(11) Uani 1 1 d . . .
C13 C 0.4093(2) 0.8538(2) 0.09161(10) 0.0222(10) Uani 1 1 d . . .
C14 C 0.4142(2) 0.8998(2) 0.06130(11) 0.0269(11) Uani 1 1 d . . .
H14 H 0.3729 0.9086 0.0470 0.032 Uiso 1 1 calc R . .
C15 C 0.4762(2) 0.9328(2) 0.05140(12) 0.0332(12) Uani 1 1 d . . .
H15 H 0.4771 0.9643 0.0310 0.040 Uiso 1 1 calc R . .
C16 C 0.5367(2) 0.9199(2) 0.07125(11) 0.0331(12) Uani 1 1 d . . .
H16 H 0.5796 0.9426 0.0647 0.040 Uiso 1 1 calc R . .
C17 C 0.5350(2) 0.8735(2) 0.10113(11) 0.0272(11) Uani 1 1 d . . .
H17 H 0.5770 0.8648 0.1148 0.033 Uiso 1 1 calc R . .
C18 C 0.4717(2) 0.8390(2) 0.11131(10) 0.0227(10) Uani 1 1 d . . .
C19 C 0.2219(2) 0.7868(2) 0.18149(11) 0.0229(10) Uani 1 1 d . . .
C20 C 0.2021(2) 0.8504(2) 0.19788(11) 0.0306(12) Uani 1 1 d . . .
H20 H 0.2046 0.8925 0.1838 0.037 Uiso 1 1 calc R . .
C21 C 0.1791(2) 0.8531(2) 0.23384(12) 0.0411(13) Uani 1 1 d . . .
H21 H 0.1676 0.8971 0.2447 0.049 Uiso 1 1 calc R . .
C22 C 0.1726(3) 0.7921(2) 0.25438(11) 0.0396(13) Uani 1 1 d . . .
H22 H 0.1550 0.7937 0.2790 0.048 Uiso 1 1 calc R . .
C23 C 0.1918(2) 0.7291(2) 0.23867(11) 0.0321(12) Uani 1 1 d . . .
H23 H 0.1875 0.6874 0.2529 0.039 Uiso 1 1 calc R . .
C24 C 0.2173(2) 0.7244(2) 0.20250(11) 0.0233(11) Uani 1 1 d . . .
C25 C 0.3466(2) 0.6138(2) 0.05672(11) 0.0218(10) Uani 1 1 d . . .
C26 C 0.4744(2) 0.7857(2) 0.14463(10) 0.0207(10) Uani 1 1 d . . .
C27 C 0.2463(2) 0.6510(2) 0.18877(11) 0.0239(10) Uani 1 1 d . . .
C28 C 0.3598(2) 0.5343(2) 0.05857(11) 0.0254(11) Uani 1 1 d . . .
C29 C 0.3898(2) 0.4926(2) 0.03138(12) 0.0366(13) Uani 1 1 d . . .
H29 H 0.4086 0.5129 0.0094 0.044 Uiso 1 1 calc R . .
C30 C 0.3919(3) 0.4213(2) 0.03675(13) 0.0500(15) Uani 1 1 d . . .
H30 H 0.4115 0.3915 0.0183 0.060 Uiso 1 1 calc R . .
C31 C 0.3650(3) 0.3930(2) 0.06942(13) 0.0527(16) Uani 1 1 d . . .
H31 H 0.3656 0.3437 0.0734 0.063 Uiso 1 1 calc R . .
C32 C 0.3377(2) 0.4369(2) 0.09582(12) 0.0424(14) Uani 1 1 d . . .
H32 H 0.3213 0.4176 0.1185 0.051 Uiso 1 1 calc R . .
C33 C 0.3956(2) 0.6525(2) 0.03006(11) 0.0229(10) Uani 1 1 d . . .
C34 C 0.3813(2) 0.6588(2) -0.00722(11) 0.0277(11) Uani 1 1 d . . .
H34 H 0.3415 0.6358 -0.0177 0.033 Uiso 1 1 calc R . .
C35 C 0.4249(3) 0.6985(2) -0.02897(12) 0.0355(12) Uani 1 1 d . . .
H35 H 0.4157 0.7039 -0.0547 0.043 Uiso 1 1 calc R . .
C36 C 0.4829(2) 0.7309(2) -0.01270(13) 0.0355(13) Uani 1 1 d . . .
H36 H 0.5138 0.7592 -0.0271 0.043 Uiso 1 1 calc R . .
C37 C 0.4949(2) 0.7213(2) 0.02442(12) 0.0301(12) Uani 1 1 d . . .
H37 H 0.5352 0.7427 0.0354 0.036 Uiso 1 1 calc R . .
C38 C 0.5477(2) 0.7529(2) 0.14727(11) 0.0230(10) Uani 1 1 d . . .
C39 C 0.6035(2) 0.7788(2) 0.16805(11) 0.0309(12) Uani 1 1 d . . .
H39 H 0.5971 0.8196 0.1828 0.037 Uiso 1 1 calc R . .
C40 C 0.6686(2) 0.7455(3) 0.16741(12) 0.0360(13) Uani 1 1 d . . .
H40 H 0.7074 0.7628 0.1814 0.043 Uiso 1 1 calc R . .
C41 C 0.6748(2) 0.6859(3) 0.14556(12) 0.0413(13) Uani 1 1 d . . .
H41 H 0.7185 0.6614 0.1444 0.050 Uiso 1 1 calc R . .
C42 C 0.6171(3) 0.6619(2) 0.12529(12) 0.0402(13) Uani 1 1 d . . .
H42 H 0.6221 0.6210 0.1105 0.048 Uiso 1 1 calc R . .
C43 C 0.4523(2) 0.8220(2) 0.18072(10) 0.0226(10) Uani 1 1 d . . .
C44 C 0.4662(2) 0.8908(2) 0.18906(11) 0.0260(11) Uani 1 1 d . . .
H44 H 0.4960 0.9181 0.1735 0.031 Uiso 1 1 calc R . .
C45 C 0.4362(2) 0.9200(2) 0.22049(11) 0.0280(11) Uani 1 1 d . . .
H45 H 0.4449 0.9677 0.2266 0.034 Uiso 1 1 calc R . .
C46 C 0.3941(2) 0.8801(2) 0.24268(11) 0.0280(11) Uani 1 1 d . . .
H46 H 0.3711 0.8998 0.2636 0.034 Uiso 1 1 calc R . .
C47 C 0.3859(2) 0.8106(2) 0.23390(10) 0.0276(11) Uani 1 1 d . . .
H47 H 0.3589 0.7816 0.2500 0.033 Uiso 1 1 calc R . .
C48 C 0.2824(2) 0.6152(2) 0.22236(11) 0.0222(11) Uani 1 1 d . . .
C49 C 0.2515(2) 0.5653(2) 0.24508(11) 0.0299(11) Uani 1 1 d . . .
H49 H 0.2057 0.5476 0.2397 0.036 Uiso 1 1 calc R . .
C50 C 0.2884(3) 0.5420(2) 0.27552(12) 0.0382(13) Uani 1 1 d . . .
H50 H 0.2686 0.5080 0.2917 0.046 Uiso 1 1 calc R . .
C51 C 0.3548(3) 0.5691(2) 0.28203(12) 0.0359(13) Uani 1 1 d . . .
H51 H 0.3807 0.5545 0.3032 0.043 Uiso 1 1 calc R . .
C52 C 0.3834(2) 0.6168(2) 0.25813(11) 0.0283(11) Uani 1 1 d . . .
H52 H 0.4297 0.6343 0.2627 0.034 Uiso 1 1 calc R . .
C53 C 0.1873(2) 0.6052(2) 0.17242(11) 0.0219(10) Uani 1 1 d . . .
C54 C 0.1173(2) 0.6079(2) 0.18299(11) 0.0301(11) Uani 1 1 d . . .
H54 H 0.1030 0.6374 0.2028 0.036 Uiso 1 1 calc R . .
C55 C 0.0681(2) 0.5670(2) 0.16439(12) 0.0341(12) Uani 1 1 d . . .
H55 H 0.0198 0.5674 0.1716 0.041 Uiso 1 1 calc R . .
C56 C 0.0907(2) 0.5252(2) 0.13485(12) 0.0328(12) Uani 1 1 d . . .
H56 H 0.0580 0.4980 0.1210 0.039 Uiso 1 1 calc R . .
C57 C 0.1611(2) 0.5245(2) 0.12638(12) 0.0287(11) Uani 1 1 d . . .
H57 H 0.1767 0.4953 0.1067 0.034 Uiso 1 1 calc R . .
C58 C 0.4303(3) 0.5370(2) 0.17743(12) 0.0327(12) Uani 1 1 d . . .
C59 C 0.4803(2) 0.4790(2) 0.18790(14) 0.0570(16) Uani 1 1 d . . .
H59A H 0.5164 0.4739 0.1686 0.085 Uiso 1 1 calc R . .
H59B H 0.4540 0.4349 0.1904 0.085 Uiso 1 1 calc R . .
H59C H 0.5032 0.4904 0.2115 0.085 Uiso 1 1 calc R . .
C60 C 0.5411(3) 0.5393(3) 0.07433(15) 0.0435(14) Uani 1 1 d . . .
C61 C 0.5557(3) 0.4634(3) 0.07726(18) 0.103(3) Uani 1 1 d . . .
H61A H 0.5215 0.4418 0.0942 0.155 Uiso 1 1 calc R . .
H61B H 0.6037 0.4563 0.0868 0.155 Uiso 1 1 calc R . .
H61C H 0.5514 0.4417 0.0527 0.155 Uiso 1 1 calc R . .

loop_
_atom_site_aniso_label
_atom_site_aniso_U_11
_atom_site_aniso_U_22
_atom_site_aniso_U_33
_atom_site_aniso_U_23
_atom_site_aniso_U_13
_atom_site_aniso_U_12
Cu1 0.0320(3) 0.0188(3) 0.0248(3) -0.0042(3) 0.0073(3) -0.0039(3)
Cu2 0.0287(3) 0.0185(3) 0.0276(3) -0.0036(2) 0.0042(3) -0.0007(3)
Cu3 0.0316(3) 0.0195(3) 0.0220(3) 0.0000(2) 0.0021(3) -0.0025(3)
O1 0.0270(18) 0.0157(17) 0.0180(16) -0.0021(12) 0.0035(13) -0.0002(13)
O2 0.0252(17) 0.0186(17) 0.0183(16) 0.0018(12) 0.0030(13) -0.0034(14)
O3 0.0230(17) 0.0181(16) 0.0211(15) -0.0024(13) 0.0063(13) -0.0021(14)
O4 0.030(2) 0.0227(19) 0.0358(19) 0.0014(14) -0.0038(16) -0.0037(16)
O5 0.033(2) 0.0199(18) 0.0376(18) 0.0020(14) 0.0060(16) 0.0033(15)
O6 0.037(2) 0.0190(18) 0.043(2) -0.0076(15) 0.0095(16) 0.0018(15)
O7 0.054(3) 0.060(3) 0.043(2) -0.0017(19) 0.0201(19) 0.009(2)
N1 0.037(3) 0.018(2) 0.028(2) -0.0051(17) 0.0066(19) -0.0044(18)
N2 0.034(2) 0.016(2) 0.028(2) -0.0019(17) 0.0109(19) -0.0006(19)
N3 0.026(2) 0.022(2) 0.034(2) 0.0007(18) 0.0034(18) 0.0018(18)
N4 0.035(2) 0.021(2) 0.016(2) -0.0026(16) -0.0003(17) -0.0053(18)
N5 0.033(2) 0.020(2) 0.019(2) 0.0017(16) 0.0052(18) 0.0033(19)
N6 0.030(2) 0.019(2) 0.025(2) -0.0010(17) 0.0025(18) -0.0021(18)
C1 0.020(3) 0.018(3) 0.028(3) 0.001(2) -0.004(2) 0.000(2)
C2 0.022(3) 0.017(3) 0.022(3) -0.0039(19) -0.005(2) 0.006(2)
C3 0.031(3) 0.013(2) 0.018(2) 0.0018(19) 0.002(2) 0.006(2)
C4 0.027(3) 0.013(2) 0.023(2) 0.0087(19) -0.001(2) 0.004(2)
C5 0.028(3) 0.011(2) 0.025(2) -0.0022(19) 0.000(2) 0.003(2)
C6 0.025(3) 0.014(2) 0.022(3) -0.0006(19) -0.001(2) 0.010(2)
C7 0.021(3) 0.024(3) 0.024(2) 0.000(2) -0.002(2) 0.000(2)
C8 0.043(3) 0.033(3) 0.040(3) -0.011(2) -0.005(3) 0.014(3)
C9 0.036(3) 0.046(4) 0.052(3) -0.023(3) -0.016(3) 0.007(3)
C10 0.053(4) 0.039(3) 0.031(3) -0.013(2) -0.012(3) -0.012(3)
C11 0.038(3) 0.030(3) 0.027(3) -0.006(2) 0.006(2) 0.002(3)
C12 0.030(3) 0.022(3) 0.017(2) -0.006(2) 0.002(2) -0.007(2)
C13 0.031(3) 0.016(2) 0.020(2) -0.0047(19) 0.001(2) 0.000(2)
C14 0.035(3) 0.021(3) 0.025(3) 0.001(2) -0.003(2) 0.004(2)
C15 0.045(3) 0.029(3) 0.026(3) 0.007(2) 0.004(2) 0.000(3)
C16 0.035(3) 0.032(3) 0.033(3) 0.007(2) 0.012(2) -0.008(3)
C17 0.033(3) 0.022(3) 0.026(3) 0.000(2) 0.001(2) 0.002(2)
C18 0.036(3) 0.013(2) 0.019(2) -0.0032(19) 0.006(2) -0.001(2)
C19 0.024(3) 0.020(3) 0.025(3) -0.002(2) -0.003(2) 0.001(2)
C20 0.045(3) 0.026(3) 0.021(3) -0.002(2) 0.006(2) 0.003(2)
C21 0.056(4) 0.026(3) 0.041(3) -0.012(2) 0.011(3) 0.007(3)
C22 0.065(4) 0.031(3) 0.023(3) -0.003(2) 0.016(3) 0.002(3)
C23 0.044(3) 0.026(3) 0.027(3) 0.001(2) 0.014(2) 0.002(2)
C24 0.027(3) 0.024(3) 0.019(2) -0.007(2) 0.001(2) 0.002(2)
C25 0.032(3) 0.015(2) 0.019(2) -0.006(2) 0.008(2) -0.003(2)
C26 0.028(3) 0.014(2) 0.020(2) -0.0024(19) 0.001(2) -0.005(2)
C27 0.025(3) 0.022(3) 0.024(3) -0.002(2) 0.006(2) -0.006(2)
C28 0.029(3) 0.023(3) 0.024(3) -0.006(2) 0.002(2) -0.006(2)
C29 0.057(4) 0.018(3) 0.035(3) -0.004(2) 0.018(3) 0.000(3)
C30 0.084(4) 0.022(3) 0.044(3) -0.013(2) 0.024(3) 0.000(3)
C31 0.094(5) 0.013(3) 0.051(3) -0.006(3) 0.035(3) -0.005(3)
C32 0.065(4) 0.023(3) 0.039(3) 0.000(2) 0.020(3) -0.012(3)
C33 0.029(3) 0.014(2) 0.026(3) -0.005(2) 0.008(2) 0.000(2)
C34 0.040(3) 0.020(3) 0.023(3) -0.003(2) 0.004(2) -0.008(2)
C35 0.052(4) 0.029(3) 0.025(3) -0.002(2) 0.005(3) 0.003(3)
C36 0.039(3) 0.025(3) 0.042(3) 0.000(2) 0.019(3) 0.000(2)
C37 0.031(3) 0.024(3) 0.035(3) -0.005(2) 0.008(2) -0.003(2)
C38 0.026(3) 0.020(3) 0.023(3) 0.006(2) 0.003(2) -0.005(2)
C39 0.037(3) 0.031(3) 0.025(3) 0.000(2) 0.000(2) 0.000(3)
C40 0.031(3) 0.048(4) 0.029(3) 0.005(2) -0.003(2) -0.004(3)
C41 0.026(3) 0.040(3) 0.058(3) 0.005(3) 0.003(3) 0.009(3)
C42 0.032(3) 0.032(3) 0.057(3) -0.003(3) 0.006(3) 0.003(3)
C43 0.030(3) 0.021(3) 0.017(2) 0.000(2) -0.002(2) -0.001(2)
C44 0.035(3) 0.020(3) 0.023(3) 0.002(2) 0.000(2) -0.004(2)
C45 0.043(3) 0.021(3) 0.021(3) -0.001(2) -0.008(2) -0.002(2)
C46 0.035(3) 0.030(3) 0.019(2) -0.002(2) 0.001(2) -0.001(2)
C47 0.037(3) 0.023(3) 0.023(2) -0.004(2) 0.003(2) -0.007(2)
C48 0.033(3) 0.016(3) 0.018(2) -0.001(2) 0.005(2) 0.007(2)
C49 0.032(3) 0.028(3) 0.029(3) 0.003(2) 0.003(2) -0.001(2)
C50 0.054(4) 0.028(3) 0.033(3) 0.015(2) 0.014(3) 0.012(3)
C51 0.039(3) 0.040(3) 0.028(3) 0.010(2) -0.003(2) 0.016(3)
C52 0.032(3) 0.029(3) 0.024(3) 0.001(2) 0.001(2) 0.007(2)
C53 0.029(3) 0.014(2) 0.023(3) 0.0039(19) 0.005(2) -0.003(2)
C54 0.037(3) 0.021(3) 0.032(3) -0.004(2) 0.004(2) -0.001(2)
C55 0.025(3) 0.029(3) 0.049(3) 0.002(2) 0.010(2) -0.007(2)
C56 0.038(3) 0.021(3) 0.040(3) -0.004(2) 0.005(2) -0.010(2)
C57 0.034(3) 0.019(3) 0.033(3) -0.003(2) 0.005(2) -0.004(2)
C58 0.047(4) 0.018(3) 0.033(3) 0.006(2) 0.008(3) 0.008(3)
C59 0.045(4) 0.024(3) 0.103(5) 0.005(3) -0.021(3) 0.003(3)
C60 0.044(4) 0.026(3) 0.060(4) -0.025(3) 0.001(3) 0.010(3)
C61 0.101(6) 0.035(4) 0.174(7) -0.021(4) 0.064(5) 0.018(4)

loop_
_atom_type_symbol
_atom_type_description
_atom_type_scat_dispersion_real
_atom_type_scat_dispersion_imag
_atom_type_scat_source
C C 0.0033 0.0016 'International Tables Vol C Tables 4.2.6.8 and 6.1.1.4'
H H 0.0000 0.0000 'International Tables Vol C Tables 4.2.6.8 and 6.1.1.4'
N N 0.0061 0.0033 'International Tables Vol C Tables 4.2.6.8 and 6.1.1.4'
O O 0.0106 0.0060 'International Tables Vol C Tables 4.2.6.8 and 6.1.1.4'
Cu Cu 0.3201 1.2651 'International Tables Vol C Tables 4.2.6.8 and 6.1.1.4'

loop_
_geom_angle_atom_site_label_1
_geom_angle_atom_site_label_2
_geom_angle_atom_site_label_3
_geom_angle
_geom_angle_site_symmetry_1
_geom_angle_site_symmetry_3
_geom_angle_publ_flag
Cu3 Cu1 Cu2 58.111(15) . . yes
Cu3 Cu2 Cu1 59.261(15) . . yes
Cu2 Cu3 Cu1 62.628(15) . . yes
O3 Cu1 O1 90.98(10) . . yes
O3 Cu1 N1 171.43(13) . . yes
O1 Cu1 N1 80.53(12) . . yes
O3 Cu1 N6 80.70(12) . . yes
O1 Cu1 N6 136.79(12) . . yes
N1 Cu1 N6 106.29(14) . . yes
O3 Cu1 O4 94.75(10) . . yes
O1 Cu1 O4 119.38(11) . . yes
N1 Cu1 O4 88.48(12) . . yes
N6 Cu1 O4 103.60(12) . . yes
O3 Cu1 Cu3 36.07(8) . . yes
O1 Cu1 Cu3 79.75(7) . . yes
N1 Cu1 Cu3 139.45(10) . . yes
N6 Cu1 Cu3 112.36(9) . . yes
O4 Cu1 Cu3 71.27(8) . . yes
O3 Cu1 Cu2 85.31(8) . . yes
O1 Cu1 Cu2 33.41(7) . . yes
N1 Cu1 Cu2 86.94(10) . . yes
N6 Cu1 Cu2 163.01(9) . . yes
O4 Cu1 Cu2 87.04(8) . . yes
O6 Cu2 O2 148.87(11) . . yes
O6 Cu2 O1 96.37(11) . . yes
O2 Cu2 O1 85.76(10) . . yes
O6 Cu2 N3 96.07(13) . . yes
O2 Cu2 N3 79.77(12) . . yes
O1 Cu2 N3 165.53(12) . . yes
O6 Cu2 N2 96.50(12) . . yes
O2 Cu2 N2 113.90(11) . . yes
O1 Cu2 N2 74.84(12) . . yes
N3 Cu2 N2 111.00(13) . . yes
O6 Cu2 Cu3 114.37(8) . . yes
O2 Cu2 Cu3 35.29(7) . . yes
O1 Cu2 Cu3 80.01(7) . . yes
N3 Cu2 Cu3 88.13(9) . . yes
N2 Cu2 Cu3 142.02(9) . . yes
O6 Cu2 Cu1 83.72(8) . . yes
O2 Cu2 Cu1 81.76(8) . . yes
O1 Cu2 Cu1 32.32(7) . . yes
N3 Cu2 Cu1 143.01(9) . . yes
N2 Cu2 Cu1 105.74(10) . . yes
O2 Cu3 N4 81.20(12) . . yes
O2 Cu3 O3 93.87(10) . . yes
N4 Cu3 O3 124.08(12) . . yes
O2 Cu3 N5 174.79(13) . . yes
N4 Cu3 N5 101.64(13) . . yes
O3 Cu3 N5 80.92(12) . . yes
O2 Cu3 O5 94.70(11) . . yes
N4 Cu3 O5 129.00(13) . . yes
O3 Cu3 O5 106.89(11) . . yes
N5 Cu3 O5 86.91(12) . . yes
O2 Cu3 Cu2 35.48(7) . . yes
N4 Cu3 Cu2 113.23(10) . . yes
O3 Cu3 Cu2 88.11(7) . . yes
N5 Cu3 Cu2 143.46(9) . . yes
O5 Cu3 Cu2 63.07(7) . . yes
O2 Cu3 Cu1 84.83(8) . . yes
N4 Cu3 Cu1 153.26(9) . . yes
O3 Cu3 Cu1 34.40(7) . . yes
N5 Cu3 Cu1 90.83(10) . . yes
O5 Cu3 Cu1 74.66(8) . . yes
C25 O1 Cu1 109.6(2) . . ?
C25 O1 Cu2 116.1(2) . . ?
Cu1 O1 Cu2 114.28(12) . . ?
C26 O2 Cu3 113.5(2) . . ?
C26 O2 Cu2 114.2(2) . . ?
Cu3 O2 Cu2 109.24(12) . . ?
C27 O3 Cu1 115.1(2) . . ?
C27 O3 Cu3 111.7(2) . . ?
Cu1 O3 Cu3 109.54(12) . . ?
C58 O4 Cu1 123.2(3) . . ?
C58 O5 Cu3 120.5(3) . . ?
C60 O6 Cu2 126.4(3) . . ?
C32 N1 C28 118.7(4) . . ?
C32 N1 Cu1 126.7(3) . . ?
C28 N1 Cu1 113.2(3) . . ?
C37 N2 C33 118.7(4) . . ?
C37 N2 Cu2 128.7(3) . . ?
C33 N2 Cu2 112.5(3) . . ?
C42 N3 C38 119.6(4) . . ?
C42 N3 Cu2 125.8(3) . . ?
C38 N3 Cu2 113.8(3) . . ?
C47 N4 C43 119.7(4) . . ?
C47 N4 Cu3 125.6(3) . . ?
C43 N4 Cu3 113.9(3) . . ?
C52 N5 C48 119.1(4) . . ?
C52 N5 Cu3 125.1(3) . . ?
C48 N5 Cu3 113.6(3) . . ?
C57 N6 C53 118.4(4) . . ?
C57 N6 Cu1 126.6(3) . . ?
C53 N6 Cu1 113.9(3) . . ?
C2 C1 C6 121.3(4) . . ?
C3 C2 C1 119.1(4) . . ?
C3 C2 C7 121.9(4) . . ?
C1 C2 C7 118.7(4) . . ?
C2 C3 C4 121.2(4) . . ?
C5 C4 C3 119.6(4) . . ?
C5 C4 C13 121.1(4) . . ?
C3 C4 C13 119.1(4) . . ?
C4 C5 C6 119.5(4) . . ?
C1 C6 C5 119.1(4) . . ?
C1 C6 C19 121.2(4) . . ?
C5 C6 C19 119.3(4) . . ?
C8 C7 C12 118.0(4) . . ?
C8 C7 C2 118.1(4) . . ?
C12 C7 C2 123.8(4) . . ?
C7 C8 C9 124.4(4) . . ?
C10 C9 C8 116.7(4) . . ?
C9 C10 C11 121.1(4) . . ?
C10 C11 C12 122.3(4) . . ?
C7 C12 C11 117.5(4) . . ?
C7 C12 C25 124.2(4) . . ?
C11 C12 C25 118.3(4) . . ?
C14 C13 C18 117.6(4) . . ?
C14 C13 C4 118.4(4) . . ?
C18 C13 C4 123.9(4) . . ?
C15 C14 C13 122.9(4) . . ?
C16 C15 C14 119.5(4) . . ?
C15 C16 C17 119.9(4) . . ?
C16 C17 C18 120.9(4) . . ?
C13 C18 C17 119.1(4) . . ?
C13 C18 C26 122.9(4) . . ?
C17 C18 C26 118.0(4) . . ?
C20 C19 C24 119.1(4) . . ?
C20 C19 C6 118.0(4) . . ?
C24 C19 C6 122.9(4) . . ?
C21 C20 C19 121.2(4) . . ?
C20 C21 C22 120.2(4) . . ?
C23 C22 C21 119.3(4) . . ?
C22 C23 C24 122.2(4) . . ?
C23 C24 C19 118.0(4) . . ?
C23 C24 C27 118.0(4) . . ?
C19 C24 C27 123.7(4) . . ?
O1 C25 C33 108.0(3) . . ?
O1 C25 C28 105.0(3) . . ?
C33 C25 C28 113.9(3) . . ?
O1 C25 C12 112.5(3) . . ?
C33 C25 C12 110.3(3) . . ?
C28 C25 C12 107.0(3) . . ?
O2 C26 C38 106.5(3) . . ?
O2 C26 C43 107.5(3) . . ?
C38 C26 C43 112.3(3) . . ?
O2 C26 C18 110.0(3) . . ?
C38 C26 C18 110.0(3) . . ?
C43 C26 C18 110.4(3) . . ?
O3 C27 C53 107.9(3) . . ?
O3 C27 C48 106.8(3) . . ?
C53 C27 C48 111.7(3) . . ?
O3 C27 C24 111.2(3) . . ?
C53 C27 C24 111.9(3) . . ?
C48 C27 C24 107.3(3) . . ?
N1 C28 C29 122.0(4) . . ?
N1 C28 C25 110.9(4) . . ?
C29 C28 C25 127.0(4) . . ?
C30 C29 C28 118.7(4) . . ?
C29 C30 C31 119.5(4) . . ?
C32 C31 C30 119.4(4) . . ?
N1 C32 C31 121.7(4) . . ?
N2 C33 C34 122.0(4) . . ?
N2 C33 C25 115.3(4) . . ?
C34 C33 C25 122.6(4) . . ?
C35 C34 C33 119.4(4) . . ?
C34 C35 C36 118.6(4) . . ?
C37 C36 C35 119.0(4) . . ?
N2 C37 C36 122.2(4) . . ?
N3 C38 C39 120.9(4) . . ?
N3 C38 C26 113.5(4) . . ?
C39 C38 C26 125.6(4) . . ?
C40 C39 C38 120.3(4) . . ?
C39 C40 C41 117.4(4) . . ?
C40 C41 C42 120.1(4) . . ?
N3 C42 C41 121.7(4) . . ?
N4 C43 C44 120.7(4) . . ?
N4 C43 C26 114.8(3) . . ?
C44 C43 C26 124.5(4) . . ?
C43 C44 C45 119.0(4) . . ?
C46 C45 C44 119.8(4) . . ?
C45 C46 C47 118.0(4) . . ?
N4 C47 C46 122.5(4) . . ?
N5 C48 C49 121.9(4) . . ?
N5 C48 C27 112.7(4) . . ?
C49 C48 C27 125.4(4) . . ?
C50 C49 C48 118.7(4) . . ?
C49 C50 C51 118.6(4) . . ?
C52 C51 C50 120.2(4) . . ?
N5 C52 C51 121.5(4) . . ?
N6 C53 C54 121.7(4) . . ?
N6 C53 C27 113.5(4) . . ?
C54 C53 C27 124.8(4) . . ?
C53 C54 C55 119.4(4) . . ?
C54 C55 C56 118.8(4) . . ?
C57 C56 C55 118.4(4) . . ?
N6 C57 C56 123.3(4) . . ?
O4 C58 O5 127.6(4) . . ?
O4 C58 C59 118.0(4) . . ?
O5 C58 C59 114.4(4) . . ?
O7 C60 O6 127.1(5) . . ?
O7 C60 C61 120.2(5) . . ?
O6 C60 C61 112.7(5) . . ?

loop_
_geom_bond_atom_site_label_1
_geom_bond_atom_site_label_2
_geom_bond_distance
_geom_bond_site_symmetry_2
_geom_bond_publ_flag
Cu1 Cu2 3.3282(7) . yes
Cu1 Cu3 3.2212(7) . yes
Cu2 Cu3 3.1822(7) . yes
Cu1 O3 1.931(2) . yes
Cu1 O1 1.952(2) . yes
Cu1 N1 2.012(3) . yes
Cu1 N6 2.029(3) . yes
Cu1 O4 2.113(3) . yes
Cu2 O6 1.954(3) . yes
Cu2 O2 1.956(2) . yes
Cu2 O1 2.010(3) . yes
Cu2 N3 2.043(3) . yes
Cu2 N2 2.211(3) . yes
Cu3 O2 1.947(2) . yes
Cu3 N4 2.004(3) . yes
Cu3 O3 2.012(3) . yes
Cu3 N5 2.026(3) . yes
Cu3 O5 2.067(3) . yes
O1 C25 1.411(4) . ?
O2 C26 1.413(4) . ?
O3 C27 1.403(4) . ?
O4 C58 1.226(5) . ?
O5 C58 1.300(5) . ?
O6 C60 1.290(5) . ?
O7 C60 1.217(5) . ?
N1 C32 1.350(5) . ?
N1 C28 1.358(5) . ?
N2 C37 1.334(5) . ?
N2 C33 1.338(5) . ?
N3 C42 1.324(5) . ?
N3 C38 1.355(5) . ?
N4 C47 1.327(4) . ?
N4 C43 1.337(4) . ?
N5 C52 1.332(5) . ?
N5 C48 1.343(5) . ?
N6 C57 1.344(5) . ?
N6 C53 1.353(4) . ?
C1 C2 1.381(5) . ?
C1 C6 1.392(5) . ?
C2 C3 1.368(5) . ?
C2 C7 1.481(5) . ?
C3 C4 1.393(5) . ?
C4 C5 1.392(5) . ?
C4 C13 1.485(5) . ?
C5 C6 1.399(5) . ?
C6 C19 1.481(5) . ?
C7 C8 1.389(5) . ?
C7 C12 1.390(5) . ?
C8 C9 1.397(5) . ?
C9 C10 1.352(6) . ?
C10 C11 1.379(6) . ?
C11 C12 1.407(5) . ?
C12 C25 1.553(5) . ?
C13 C14 1.405(5) . ?
C13 C18 1.406(5) . ?
C14 C15 1.378(5) . ?
C15 C16 1.371(5) . ?
C16 C17 1.395(5) . ?
C17 C18 1.414(5) . ?
C18 C26 1.575(5) . ?
C19 C20 1.400(5) . ?
C19 C24 1.412(5) . ?
C20 C21 1.369(5) . ?
C21 C22 1.384(5) . ?
C22 C23 1.377(5) . ?
C23 C24 1.394(5) . ?
C24 C27 1.580(5) . ?
C25 C33 1.524(5) . ?
C25 C28 1.537(5) . ?
C26 C38 1.522(5) . ?
C26 C43 1.533(5) . ?
C27 C53 1.534(5) . ?
C27 C48 1.549(5) . ?
C28 C29 1.385(5) . ?
C29 C30 1.372(5) . ?
C30 C31 1.392(5) . ?
C31 C32 1.368(5) . ?
C33 C34 1.377(5) . ?
C34 C35 1.367(5) . ?
C35 C36 1.388(6) . ?
C36 C37 1.371(5) . ?
C38 C39 1.386(5) . ?
C39 C40 1.385(6) . ?
C40 C41 1.387(6) . ?
C41 C42 1.391(6) . ?
C43 C44 1.370(5) . ?
C44 C45 1.385(5) . ?
C45 C46 1.360(5) . ?
C46 C47 1.369(5) . ?
C48 C49 1.384(5) . ?
C49 C50 1.375(5) . ?
C50 C51 1.376(6) . ?
C51 C52 1.366(5) . ?
C53 C54 1.378(5) . ?
C54 C55 1.387(5) . ?
C55 C56 1.397(5) . ?
C56 C57 1.366(5) . ?
C58 C59 1.504(6) . ?
C60 C61 1.476(6) . ?

loop_
_platon_squeeze_void_nr
_platon_squeeze_void_average_x
_platon_squeeze_void_average_y
_platon_squeeze_void_average_z
_platon_squeeze_void_volume
_platon_squeeze_void_count_electrons
_platon_squeeze_void_content
1 0.081 0.371 0.250 2054 482 ' '
2 0.083 0.625 0.750 2054 482 ' '
